data_7039862
loop_
_publ_author_name
'Perrin, Andrea'
'Musa, Osama M.'
'Steed, Jonathan W.'

_publ_section_title
;
 Modulating the hydration behaviour of calcium chloride by lactam
 complexation.
;
_journal_issue 30
_journal_name_full 'Dalton transactions (Cambridge, England : 2003)'
_journal_page_first 12181
_journal_page_last 12187
_journal_paper_doi 10.1039/c6dt02296k
_journal_volume 45
_journal_year 2016
_chemical_formula_sum 'C32 H68 Ca4 Cl8 N4 O12'
_chemical_formula_weight 1144.82
_space_group_crystal_system triclinic
_space_group_IT_number 2
_space_group_name_Hall '-P 1'
_space_group_name_H-M_alt 'P -1'
_symmetry_space_group_name_Hall '-P 1'
_symmetry_space_group_name_H-M 'P -1'
_atom_sites_solution_hydrogens mixed
_audit_creation_method SHELXL-2014/7
_audit_update_record
;
2016-05-06 deposited with the CCDC.
2016-07-07 downloaded from the CCDC.
;
_cell_angle_alpha 72.942(6)
_cell_angle_beta 89.180(5)
_cell_angle_gamma 74.421(6)
_cell_formula_units_Z 1
_cell_length_a 9.2400(6)
_cell_length_b 9.9217(7)
_cell_length_c 15.7248(10)
_cell_measurement_reflns_used 2378
_cell_measurement_temperature 120(2)
_cell_measurement_theta_max 32.6813
_cell_measurement_theta_min 2.2298
_cell_volume 1324.29(16)
_computing_cell_refinement
;
CrysAlisPro, Agilent Technologies,
Version 1.171.36.20 (release 27-06-2012 CrysAlis171 .NET)
(compiled Jul 11 2012,15:38:31)
;
_computing_data_collection
;
CrysAlisPro, Agilent Technologies,
Version 1.171.36.20 (release 27-06-2012 CrysAlis171 .NET)
(compiled Jul 11 2012,15:38:31)
;
_computing_data_reduction
;
CrysAlisPro, Agilent Technologies,
Version 1.171.36.20 (release 27-06-2012 CrysAlis171 .NET)
(compiled Jul 11 2012,15:38:31)
;
_computing_structure_refinement 'SHELXL-2014/7 (Sheldrick, 2014)'
_computing_structure_solution 'ShelXS (Sheldrick, 2008)'
_diffrn_ambient_temperature 120(2)
_diffrn_measured_fraction_theta_full 1.000
_diffrn_measured_fraction_theta_max 1.000
_diffrn_measurement_device_type 'Xcalibur, Sapphire3'
_diffrn_measurement_method '\w scans'
_diffrn_orient_matrix_UB_11 0.0646378000
_diffrn_orient_matrix_UB_12 0.0265005000
_diffrn_orient_matrix_UB_13 -0.0044432000
_diffrn_orient_matrix_UB_21 -0.0458001000
_diffrn_orient_matrix_UB_22 0.0706987000
_diffrn_orient_matrix_UB_23 -0.0014469000
_diffrn_orient_matrix_UB_31 0.0103150000
_diffrn_orient_matrix_UB_32 -0.0188292000
_diffrn_orient_matrix_UB_33 0.0470677000
_diffrn_radiation_type MoK\a
_diffrn_radiation_wavelength 0.71073
_diffrn_reflns_av_R_equivalents 0.0644
_diffrn_reflns_av_unetI/netI 0.1002
_diffrn_reflns_Laue_measured_fraction_full 1.000
_diffrn_reflns_Laue_measured_fraction_max 1.000
_diffrn_reflns_limit_h_max 11
_diffrn_reflns_limit_h_min -11
_diffrn_reflns_limit_k_max 12
_diffrn_reflns_limit_k_min -12
_diffrn_reflns_limit_l_max 19
_diffrn_reflns_limit_l_min -19
_diffrn_reflns_number 11341
_diffrn_reflns_point_group_measured_fraction_full 1.000
_diffrn_reflns_point_group_measured_fraction_max 1.000
_diffrn_reflns_theta_full 25.242
_diffrn_reflns_theta_max 25.997
_diffrn_reflns_theta_min 2.234
_exptl_absorpt_coefficient_mu 0.866
_exptl_absorpt_correction_T_max 0.955
_exptl_absorpt_correction_T_min 0.838
_exptl_absorpt_correction_type analytical
_exptl_absorpt_process_details
;
CrysAlisPro, Agilent Technologies,
Version 1.171.36.20 (release 27-06-2012 CrysAlis171 .NET)
(compiled Jul 11 2012,15:38:31)
Analytical numeric absorption correction using a multifaceted crystal
            model based on expressions derived by R.C. Clark & J.S. Reid.
(Clark, R. C. & Reid, J. S. (1995). Acta Cryst. A51, 887-897)
;
_exptl_crystal_colour colourless
_exptl_crystal_density_diffrn 1.436
_exptl_crystal_description trapezoid
_exptl_crystal_F_000 600
_exptl_crystal_recrystallization_method 'Re-crystallisation from solvent'
_exptl_crystal_size_max 0.2903
_exptl_crystal_size_mid 0.2057
_exptl_crystal_size_min 0.0683
_refine_diff_density_max 0.755
_refine_diff_density_min -0.433
_refine_diff_density_rms 0.090
_refine_ls_extinction_method none
_refine_ls_goodness_of_fit_ref 0.979
_refine_ls_hydrogen_treatment mixed
_refine_ls_matrix_type full
_refine_ls_number_parameters 293
_refine_ls_number_reflns 5215
_refine_ls_number_restraints 6
_refine_ls_restrained_S_all 0.979
_refine_ls_R_factor_all 0.0887
_refine_ls_R_factor_gt 0.0512
_refine_ls_shift/su_max 0.000
_refine_ls_shift/su_mean 0.000
_refine_ls_structure_factor_coef Fsqd
_refine_ls_weighting_details 'w=1/[\s^2^(Fo^2^)+(0.0308P)^2^] where P=(Fo^2^+2Fc^2^)/3'
_refine_ls_weighting_scheme calc
_refine_ls_wR_factor_gt 0.0903
_refine_ls_wR_factor_ref 0.1031
_reflns_Friedel_coverage 0.000
_reflns_number_gt 3562
_reflns_number_total 5215
_reflns_threshold_expression 'I > 2\s(I)'
_cod_data_source_file c6dt02296k2.cif
_cod_data_source_block AP1347
_cod_depositor_comments 'Adding full bibliography for 7039860--7039863.cif.'
_cod_database_code 7039862
_shelx_shelxl_version_number 2014/7
_shelx_space_group_comment
;
The symmetry employed for this shelxl refinement is uniquely defined
by the following loop, which should always be used as a source of
symmetry information in preference to the above space-group names.
They are only intended as comments.
;
_solvent_exptl_crystal_recrystallization_method Ethanol

loop_
_space_group_symop_operation_xyz
'x, y, z'
'-x, -y, -z'

loop_
_atom_site_label
_atom_site_type_symbol
_atom_site_fract_x
_atom_site_fract_y
_atom_site_fract_z
_atom_site_U_iso_or_equiv
_atom_site_adp_type
_atom_site_occupancy
_atom_site_site_symmetry_order
_atom_site_calc_flag
_atom_site_refinement_flags_posn
_atom_site_refinement_flags_adp
Ca1 Ca 0.78315(8) 0.03501(8) 0.04825(5) 0.01639(19) Uani 1 1 d . .
Ca2 Ca 0.98562(9) -0.09871(9) 0.35039(5) 0.0214(2) Uani 1 1 d D .
Cl2 Cl 1.04272(10) -0.19223(10) 0.06317(6) 0.0195(2) Uani 1 1 d . .
Cl1 Cl 0.65292(10) -0.16539(11) 0.15670(6) 0.0215(2) Uani 1 1 d . .
Cl3 Cl 0.86704(10) 0.10422(11) 0.19224(6) 0.0227(2) Uani 1 1 d . .
Cl4 Cl 1.21074(11) 0.01816(12) 0.37426(6) 0.0280(3) Uani 1 1 d . .
O1 O 0.5693(3) 0.2239(3) 0.02197(16) 0.0215(6) Uani 1 1 d . .
O4 O 0.8176(3) 0.0392(3) 0.42744(18) 0.0273(7) Uani 1 1 d . .
O2 O 0.6741(3) 0.0030(3) -0.07598(17) 0.0222(7) Uani 1 1 d . .
O3 O 1.0469(3) -0.2785(3) 0.48497(16) 0.0304(7) Uani 1 1 d . .
O6 O 1.1318(3) -0.2491(3) 0.26912(16) 0.0276(7) Uani 1 1 d D .
H6 H 1.108(3) -0.239(4) 0.2135(11) 0.041 Uiso 1 1 d D U
O5 O 0.7810(3) -0.1956(4) 0.34138(17) 0.0371(8) Uani 1 1 d D .
H5 H 0.751(3) -0.201(5) 0.2907(12) 0.056 Uiso 1 1 d D U
N1 N 0.3335(3) 0.2944(3) 0.06882(18) 0.0185(7) Uani 1 1 d . .
N2 N 1.1805(4) -0.3420(4) 0.61854(19) 0.0234(8) Uani 1 1 d . .
C2 C 0.3777(4) 0.4418(4) -0.0673(2) 0.0210(9) Uani 1 1 d . .
H2A H 0.3895 0.4162 -0.1238 0.025 Uiso 1 1 calc R U
H2B H 0.4299 0.5178 -0.0696 0.025 Uiso 1 1 calc R U
C4 C 0.1899(4) 0.4069(4) 0.0386(2) 0.0262(10) Uani 1 1 d . .
H4A H 0.1649 0.4688 0.0789 0.031 Uiso 1 1 calc R U
H4B H 0.1074 0.3615 0.0364 0.031 Uiso 1 1 calc R U
C1 C 0.4390(4) 0.3089(4) 0.0109(2) 0.0197(9) Uani 1 1 d . .
C5 C 0.3510(4) 0.1742(4) 0.1510(2) 0.0214(9) Uani 1 1 d . .
H5A H 0.3115 0.2144 0.2000 0.026 Uiso 1 1 calc R U
H5B H 0.4595 0.1236 0.1662 0.026 Uiso 1 1 calc R U
C7 C 1.0625(5) -0.3321(4) 0.5672(3) 0.0259(10) Uani 1 1 d . .
C6 C 0.2694(4) 0.0642(4) 0.1436(2) 0.0244(9) Uani 1 1 d . .
H6A H 0.2810 -0.0128 0.2017 0.029 Uiso 1 1 calc R U
H6B H 0.1606 0.1144 0.1294 0.029 Uiso 1 1 calc R U
C12 C 1.3166(4) -0.1559(4) 0.6061(3) 0.0280(10) Uani 1 1 d . .
H12A H 1.3296 -0.1782 0.6716 0.034 Uiso 1 1 calc R U
H12B H 1.4048 -0.1249 0.5798 0.034 Uiso 1 1 calc R U
C11 C 1.3094(4) -0.2918(5) 0.5839(2) 0.0264(10) Uani 1 1 d . .
H11A H 1.3045 -0.2710 0.5183 0.032 Uiso 1 1 calc R U
H11B H 1.4028 -0.3710 0.6088 0.032 Uiso 1 1 calc R U
C10 C 1.1749(4) -0.4177(5) 0.7133(2) 0.0266(10) Uani 1 1 d . .
H10A H 1.1989 -0.3617 0.7513 0.032 Uiso 1 1 calc R U
H10B H 1.2458 -0.5174 0.7310 0.032 Uiso 1 1 calc R U
C8 C 0.9554(5) -0.4033(5) 0.6248(2) 0.0312(10) Uani 1 1 d . .
H8A H 0.9590 -0.4987 0.6157 0.037 Uiso 1 1 calc R U
H8B H 0.8508 -0.3392 0.6112 0.037 Uiso 1 1 calc R U
C9 C 1.0110(5) -0.4243(5) 0.7198(2) 0.0334(11) Uani 1 1 d . .
H9A H 1.0055 -0.5202 0.7600 0.040 Uiso 1 1 calc R U
H9B H 0.9501 -0.3454 0.7426 0.040 Uiso 1 1 calc R U
C15 C 1.2891(5) -0.3287(5) 0.2875(3) 0.0384(11) Uani 1 1 d D .
H15A H 1.3094 -0.3761 0.3526 0.046 Uiso 1 1 calc R U
H15B H 1.3503 -0.2582 0.2692 0.046 Uiso 1 1 calc R U
C14 C 0.6394(6) -0.3482(6) 0.4319(3) 0.0558(15) Uani 1 1 d . .
H14A H 0.6084 -0.3735 0.3806 0.084 Uiso 1 1 calc R U
H14B H 0.5621 -0.3519 0.4752 0.084 Uiso 1 1 calc R U
H14C H 0.7351 -0.4184 0.4600 0.084 Uiso 1 1 calc R U
C16 C 1.3379(5) -0.4427(5) 0.2414(3) 0.0467(14) Uani 1 1 d . .
H16A H 1.3215 -0.3964 0.1767 0.070 Uiso 1 1 calc R U
H16B H 1.2792 -0.5141 0.2599 0.070 Uiso 1 1 calc R U
H16C H 1.4451 -0.4929 0.2570 0.070 Uiso 1 1 calc R U
C3 C 0.2133(6) 0.4951(6) -0.0520(3) 0.082(2) Uani 1 1 d . .
H3A H 0.1864 0.6005 -0.0562 0.098 Uiso 1 1 calc R U
H3B H 0.1495 0.4821 -0.0973 0.098 Uiso 1 1 calc R U
C13 C 0.6585(6) -0.2000(6) 0.4020(3) 0.0444(13) Uani 1 1 d D .
H13A H 0.680(5) -0.177(5) 0.462(3) 0.053 Uiso 1 1 d . U
H13B H 0.558(5) -0.128(5) 0.376(3) 0.053 Uiso 1 1 d . U
H4 H 0.815(5) 0.020(5) 0.483(3) 0.052(15) Uiso 1 1 d . .
H2 H 0.591(4) 0.046(4) -0.091(2) 0.006(10) Uiso 1 1 d . .

loop_
_atom_site_aniso_label
_atom_site_aniso_U_11
_atom_site_aniso_U_22
_atom_site_aniso_U_33
_atom_site_aniso_U_23
_atom_site_aniso_U_13
_atom_site_aniso_U_12
Ca1 0.0126(4) 0.0225(4) 0.0123(4) -0.0048(3) -0.0013(3) -0.0024(3)
Ca2 0.0203(4) 0.0300(5) 0.0119(4) -0.0047(4) -0.0006(3) -0.0053(4)
Cl2 0.0142(5) 0.0230(5) 0.0175(5) -0.0044(4) 0.0009(4) -0.0008(4)
Cl1 0.0192(5) 0.0251(5) 0.0177(5) -0.0027(4) -0.0031(4) -0.0058(4)
Cl3 0.0236(5) 0.0296(6) 0.0136(5) -0.0064(4) -0.0025(4) -0.0053(4)
Cl4 0.0260(6) 0.0439(7) 0.0158(5) -0.0086(5) 0.0022(4) -0.0126(5)
O1 0.0145(14) 0.0264(16) 0.0198(14) -0.0053(12) -0.0007(11) -0.0013(12)
O4 0.0276(17) 0.0329(18) 0.0171(16) -0.0080(14) 0.0006(13) -0.0008(14)
O2 0.0136(15) 0.0322(18) 0.0200(15) -0.0123(13) -0.0036(12) 0.0000(14)
O3 0.0330(17) 0.0374(18) 0.0138(15) 0.0002(13) -0.0049(12) -0.0064(14)
O6 0.0238(16) 0.0372(18) 0.0160(14) -0.0071(14) -0.0026(12) 0.0004(14)
O5 0.0380(19) 0.064(2) 0.0163(15) -0.0079(16) -0.0011(14) -0.0302(17)
N1 0.0157(17) 0.0212(18) 0.0118(16) -0.0019(14) -0.0006(13) 0.0027(14)
N2 0.0233(19) 0.028(2) 0.0127(17) -0.0020(15) -0.0017(14) -0.0013(16)
C2 0.022(2) 0.018(2) 0.019(2) -0.0015(17) -0.0007(17) -0.0028(18)
C4 0.019(2) 0.025(2) 0.027(2) -0.0059(19) -0.0013(18) 0.0049(19)
C1 0.017(2) 0.026(2) 0.017(2) -0.0091(18) -0.0025(17) -0.0039(18)
C5 0.023(2) 0.029(2) 0.0095(19) -0.0058(18) -0.0001(16) -0.0039(19)
C7 0.029(2) 0.023(2) 0.019(2) -0.0036(19) -0.0036(18) 0.0005(19)
C6 0.024(2) 0.032(2) 0.017(2) -0.0094(19) 0.0053(17) -0.0048(19)
C12 0.021(2) 0.039(3) 0.019(2) -0.005(2) -0.0014(18) -0.003(2)
C11 0.017(2) 0.035(3) 0.019(2) -0.0039(19) 0.0032(17) 0.0018(19)
C10 0.033(2) 0.030(2) 0.015(2) -0.0055(19) -0.0007(18) -0.005(2)
C8 0.029(2) 0.032(3) 0.026(2) -0.001(2) -0.0046(19) -0.006(2)
C9 0.035(3) 0.041(3) 0.016(2) 0.002(2) 0.0011(19) -0.010(2)
C15 0.026(3) 0.041(3) 0.038(3) -0.003(2) -0.012(2) -0.001(2)
C14 0.052(4) 0.055(4) 0.060(4) -0.019(3) 0.015(3) -0.014(3)
C16 0.025(3) 0.064(4) 0.041(3) -0.017(3) 0.004(2) 0.008(2)
C3 0.046(4) 0.079(4) 0.054(4) 0.028(3) 0.026(3) 0.036(3)
C13 0.040(3) 0.045(3) 0.050(3) -0.015(3) 0.000(3) -0.012(3)

loop_
_atom_type_symbol
_atom_type_description
_atom_type_scat_dispersion_real
_atom_type_scat_dispersion_imag
_atom_type_scat_source
C C 0.0033 0.0016 'International Tables Vol C Tables 4.2.6.8 and 6.1.1.4'
H H 0.0000 0.0000 'International Tables Vol C Tables 4.2.6.8 and 6.1.1.4'
N N 0.0061 0.0033 'International Tables Vol C Tables 4.2.6.8 and 6.1.1.4'
O O 0.0106 0.0060 'International Tables Vol C Tables 4.2.6.8 and 6.1.1.4'
Ca Ca 0.2262 0.3064 'International Tables Vol C Tables 4.2.6.8 and 6.1.1.4'
Cl Cl 0.1484 0.1585 'International Tables Vol C Tables 4.2.6.8 and 6.1.1.4'

loop_
_exptl_crystal_face_index_h
_exptl_crystal_face_index_k
_exptl_crystal_face_index_l
_exptl_crystal_face_perp_dist
_exptl_oxdiff_crystal_face_indexfrac_h
_exptl_oxdiff_crystal_face_indexfrac_k
_exptl_oxdiff_crystal_face_indexfrac_l
_exptl_oxdiff_crystal_face_x
_exptl_oxdiff_crystal_face_y
_exptl_oxdiff_crystal_face_z
-4 -2 20 0.0727 -4.0000 -2.0000 20.0000 -0.4004 0.0129 0.9378
10 5 -11 0.0801 10.0000 5.0000 -11.0000 0.8278 -0.0886 -0.5087
11 6 11 0.1521 11.0000 6.0000 11.0000 0.8211 -0.0955 0.5182
-9 -5 -16 0.1090 -9.0000 -5.0000 -16.0000 -0.6432 0.0819 -0.7518
1 13 1 0.0299 1.0000 13.0000 1.0000 0.4047 0.8718 -0.1874
-1 -13 1 0.0254 -1.0000 -13.0000 1.0000 -0.4136 -0.8747 0.2815
-13 -2 5 0.0946 -13.0000 -2.0000 5.0000 -0.9155 0.4468 0.1389

loop_
_geom_angle_atom_site_label_1
_geom_angle_atom_site_label_2
_geom_angle_atom_site_label_3
_geom_angle
_geom_angle_site_symmetry_1
_geom_angle_site_symmetry_3
O1 Ca1 O2 80.41(9) . .
O1 Ca1 Cl3 90.57(7) . .
O2 Ca1 Cl3 170.87(8) . .
O1 Ca1 Cl1 94.28(7) . .
O2 Ca1 Cl1 88.73(8) . .
Cl3 Ca1 Cl1 90.53(3) . .
O1 Ca1 Cl2 174.59(7) . .
O2 Ca1 Cl2 94.87(7) . .
Cl3 Ca1 Cl2 94.20(4) . .
Cl1 Ca1 Cl2 88.24(4) . .
O1 Ca1 Cl2 96.01(7) . 2_755
O2 Ca1 Cl2 90.04(7) . 2_755
Cl3 Ca1 Cl2 92.35(4) . 2_755
Cl1 Ca1 Cl2 169.29(4) . 2_755
Cl2 Ca1 Cl2 81.27(4) . 2_755
O1 Ca1 Ca1 136.35(7) . 2_755
O2 Ca1 Ca1 93.22(7) . 2_755
Cl3 Ca1 Ca1 94.31(3) . 2_755
Cl1 Ca1 Ca1 128.94(4) . 2_755
Cl2 Ca1 Ca1 40.73(2) . 2_755
Cl2 Ca1 Ca1 40.53(2) 2_755 2_755
O3 Ca2 O4 86.03(10) . .
O3 Ca2 O5 84.47(10) . .
O4 Ca2 O5 82.50(10) . .
O3 Ca2 O6 93.98(10) . .
O4 Ca2 O6 173.24(10) . .
O5 Ca2 O6 90.76(10) . .
O3 Ca2 Cl4 93.00(8) . .
O4 Ca2 Cl4 92.83(8) . .
O5 Ca2 Cl4 174.82(7) . .
O6 Ca2 Cl4 93.93(7) . .
O3 Ca2 Cl3 170.28(8) . .
O4 Ca2 Cl3 90.41(8) . .
O5 Ca2 Cl3 86.11(8) . .
O6 Ca2 Cl3 88.50(7) . .
Cl4 Ca2 Cl3 96.20(4) . .
Ca1 Cl2 Ca1 98.73(4) . 2_755
Ca2 Cl3 Ca1 123.61(4) . .
C1 O1 Ca1 169.0(3) . .
C12 O4 Ca2 129.1(2) 2_756 .
C6 O2 Ca1 134.9(2) 2_655 .
C7 O3 Ca2 157.5(3) . .
C15 O6 Ca2 126.6(2) . .
C13 O5 Ca2 126.6(3) . .
C1 N1 C5 124.9(3) . .
C1 N1 C4 113.1(3) . .
C5 N1 C4 121.8(3) . .
C7 N2 C11 123.4(3) . .
C7 N2 C10 114.3(3) . .
C11 N2 C10 122.1(3) . .
C1 C2 C3 104.6(3) . .
N1 C4 C3 104.9(3) . .
O1 C1 N1 124.3(4) . .
O1 C1 C2 126.1(3) . .
N1 C1 C2 109.6(3) . .
N1 C5 C6 112.3(3) . .
O3 C7 N2 125.2(4) . .
O3 C7 C8 125.8(4) . .
N2 C7 C8 108.9(3) . .
O2 C6 C5 112.0(3) 2_655 .
O4 C12 C11 110.9(3) 2_756 .
N2 C11 C12 112.6(3) . .
N2 C10 C9 102.9(3) . .
C7 C8 C9 104.4(3) . .
C8 C9 C10 105.0(3) . .
O6 C15 C16 113.6(3) . .
C4 C3 C2 107.2(4) . .
C14 C13 O5 109.9(4) . .

loop_
_geom_bond_atom_site_label_1
_geom_bond_atom_site_label_2
_geom_bond_distance
_geom_bond_site_symmetry_2
Ca1 O1 2.273(3) .
Ca1 O2 2.351(3) .
Ca1 Cl3 2.7289(11) .
Ca1 Cl1 2.7471(12) .
Ca1 Cl2 2.7734(11) .
Ca1 Cl2 2.7850(12) 2_755
Ca1 Ca1 4.2182(14) 2_755
Ca2 O3 2.293(3) .
Ca2 O4 2.351(3) .
Ca2 O5 2.363(3) .
Ca2 O6 2.381(2) .
Ca2 Cl4 2.7176(13) .
Ca2 Cl3 2.7193(12) .
Cl2 Ca1 2.7849(12) 2_755
O1 C1 1.251(4) .
O4 C12 1.431(4) 2_756
O2 C6 1.435(4) 2_655
O3 C7 1.240(4) .
O6 C15 1.443(5) .
O5 C13 1.471(5) .
N1 C1 1.331(4) .
N1 C5 1.455(4) .
N1 C4 1.464(4) .
N2 C7 1.331(5) .
N2 C11 1.452(5) .
N2 C10 1.466(4) .
C2 C1 1.497(5) .
C2 C3 1.509(6) .
C4 C3 1.484(6) .
C5 C6 1.514(5) .
C7 C8 1.507(6) .
C6 O2 1.435(4) 2_655
C12 O4 1.431(4) 2_756
C12 C11 1.507(5) .
C10 C9 1.534(5) .
C8 C9 1.524(5) .
C15 C16 1.486(6) .
C14 C13 1.465(7) .

loop_
_geom_hbond_atom_site_label_D
_geom_hbond_atom_site_label_H
_geom_hbond_atom_site_label_A
_geom_hbond_distance_DH
_geom_hbond_distance_HA
_geom_hbond_distance_DA
_geom_hbond_angle_DHA
_geom_hbond_site_symmetry_A
O6 H6 Cl2 0.873(9) 2.328(10) 3.200(3) 176(3) .
O5 H5 Cl1 0.871(9) 2.195(14) 3.053(3) 168(4) .
O4 H4 Cl4 0.83(4) 2.19(4) 3.022(3) 175(4) 2_756
O2 H2 Cl1 0.77(3) 2.34(3) 3.104(3) 171(3) 2_655
